data_1564972
loop_
_publ_author_name
'Bori, Jugal'
'Mahata, Satyajit'
'Manivannan, Vadivelu'

_publ_section_title
;
 A new route for the synthesis of
 2,4-bis(2-pyridyl)-6-(pyridyl)pyrimidines: Synthesis and characterization
 of Co(II), Ni(II) complexes of 2,4,6-tris(2-pyridyl)pyrimidine
;
_journal_name_full 'Inorganica Chimica Acta'
_journal_page_first 119506
_journal_paper_doi 10.1016/j.ica.2020.119506
_journal_volume 506
_journal_year 2020
_chemical_formula_sum 'C19 H13 N7 Ni O13'
_chemical_formula_weight 606.05
_space_group_IT_number 15
_space_group_name_Hall '-C 2yc'
_space_group_name_H-M_alt 'C 1 2/c 1'
_symmetry_cell_setting monoclinic
_symmetry_space_group_name_H-M 'C 1 2/c 1'
_atom_sites_solution_hydrogens geom
_atom_sites_solution_primary direct
_atom_sites_solution_secondary difmap
_audit_creation_method SHELXL-97
_cell_angle_alpha 90.00
_cell_angle_beta 98.782(6)
_cell_angle_gamma 90.00
_cell_formula_units_Z 4
_cell_length_a 14.4995(9)
_cell_length_b 15.0132(5)
_cell_length_c 12.2077(7)
_cell_measurement_reflns_used 1682
_cell_measurement_temperature 293(2)
_cell_measurement_theta_max 24.1180
_cell_measurement_theta_min 3.7050
_cell_volume 2626.3(2)
_computing_structure_refinement 'SHELXL-97 (Sheldrick, 1997)'
_computing_structure_solution 'SHELXS-97 (Sheldrick, 1990)'
_diffrn_ambient_temperature 293(2)
_diffrn_measured_fraction_theta_full 0.997
_diffrn_measured_fraction_theta_max 0.997
_diffrn_measurement_device_type 'SuperNova, Single source at offset, Eos'
_diffrn_radiation_monochromator graphite
_diffrn_radiation_source 'fine-focus sealed tube'
_diffrn_radiation_type MoK\a
_diffrn_radiation_wavelength 0.71073
_diffrn_reflns_av_R_equivalents 0.0215
_diffrn_reflns_av_sigmaI/netI 0.0354
_diffrn_reflns_limit_h_max 17
_diffrn_reflns_limit_h_min -11
_diffrn_reflns_limit_k_max 16
_diffrn_reflns_limit_k_min -17
_diffrn_reflns_limit_l_max 11
_diffrn_reflns_limit_l_min -14
_diffrn_reflns_number 4873
_diffrn_reflns_theta_full 25.09
_diffrn_reflns_theta_max 25.09
_diffrn_reflns_theta_min 3.20
_exptl_absorpt_coefficient_mu 0.816
_exptl_absorpt_correction_T_max 1.00000
_exptl_absorpt_correction_T_min 0.70511
_exptl_absorpt_correction_type multi-scan
_exptl_crystal_colour Green
_exptl_crystal_density_diffrn 1.533
_exptl_crystal_density_method 'not measured'
_exptl_crystal_description Block
_exptl_crystal_F_000 1232.0
_refine_diff_density_max 0.579
_refine_diff_density_min -0.484
_refine_diff_density_rms 0.084
_refine_ls_extinction_method none
_refine_ls_goodness_of_fit_ref 1.000
_refine_ls_hydrogen_treatment mixed
_refine_ls_matrix_type full
_refine_ls_number_parameters 184
_refine_ls_number_reflns 2345
_refine_ls_number_restraints 0
_refine_ls_restrained_S_all 1.000
_refine_ls_R_factor_all 0.0892
_refine_ls_R_factor_gt 0.0690
_refine_ls_shift/su_max 0.001
_refine_ls_shift/su_mean 0.000
_refine_ls_structure_factor_coef Fsqd
_refine_ls_weighting_details 'calc w=1/[\s^2^(Fo^2^)+(0.1700P)^2^+0.3000P] where P=(Fo^2^+2Fc^2^)/3'
_refine_ls_weighting_scheme calc
_refine_ls_wR_factor_gt 0.2063
_refine_ls_wR_factor_ref 0.2313
_reflns_number_gt 1719
_reflns_number_total 2345
_reflns_threshold_expression >2sigma(I)
_cod_data_source_file ICA-2020-506-119506.cif
_cod_data_source_block Compound-1
_cod_database_code 1564972

loop_
_symmetry_equiv_pos_as_xyz
'x, y, z'
'-x, y, -z+1/2'
'x+1/2, y+1/2, z'
'-x+1/2, y+1/2, -z+1/2'
'-x, -y, -z'
'x, -y, z-1/2'
'-x+1/2, -y+1/2, -z'
'x+1/2, -y+1/2, z-1/2'

loop_
_atom_site_label
_atom_site_type_symbol
_atom_site_fract_x
_atom_site_fract_y
_atom_site_fract_z
_atom_site_U_iso_or_equiv
_atom_site_adp_type
_atom_site_occupancy
_atom_site_symmetry_multiplicity
_atom_site_calc_flag
_atom_site_refinement_flags
_atom_site_disorder_assembly
_atom_site_disorder_group
Ni1 Ni 0.5000 0.73113(5) 0.7500 0.0638(4) Uani 1 2 d S . .
O1 O 0.5000 0.5973(4) 0.7500 0.135(3) Uani 1 2 d S . .
O2 O 0.6286(3) 0.7264(3) 0.6827(4) 0.1052(14) Uani 1 1 d . . .
O3 O 0.7865(6) 0.6220(6) 0.4073(8) 0.183(3) Uani 1 1 d . . .
O4 O 0.6842(5) 0.5211(5) 0.3594(7) 0.161(2) Uani 1 1 d . . .
O5 O 0.7664(6) 0.5700(5) 0.2410(6) 0.174(3) Uani 1 1 d . . .
O6 O 0.3170(10) 0.4294(8) 0.4035(8) 0.263(6) Uani 1 1 d . . .
O7 O 0.470(4) 0.4875(16) 0.427(3) 0.68(4) Uani 1 1 d . . .
N1 N 0.4222(3) 0.7686(3) 0.5867(3) 0.0672(10) Uani 1 1 d . . .
N2 N 0.5000 0.8687(3) 0.7500 0.0581(12) Uani 1 2 d S . .
N3 N 0.4461(4) 1.1886(3) 0.6660(4) 0.0921(14) Uani 1 1 d . . .
N4 N 0.7448(6) 0.5686(6) 0.3300(7) 0.130(2) Uani 1 1 d . . .
C1 C 0.3811(4) 0.7132(4) 0.5075(5) 0.0813(15) Uani 1 1 d . . .
H1 H 0.3865 0.6520 0.5190 0.098 Uiso 1 1 calc R . .
C2 C 0.3312(4) 0.7444(5) 0.4094(5) 0.0864(17) Uani 1 1 d . . .
H2 H 0.3052 0.7049 0.3547 0.104 Uiso 1 1 calc R . .
C3 C 0.3207(4) 0.8349(5) 0.3942(5) 0.0878(17) Uani 1 1 d . . .
H3 H 0.2852 0.8570 0.3300 0.105 Uiso 1 1 calc R . .
C4 C 0.3629(3) 0.8922(4) 0.4742(4) 0.0735(13) Uani 1 1 d . . .
H4 H 0.3585 0.9536 0.4643 0.088 Uiso 1 1 calc R . .
C5 C 0.4123(3) 0.8561(3) 0.5702(3) 0.0607(11) Uani 1 1 d . . .
C6 C 0.4575(3) 0.9127(3) 0.6615(3) 0.0581(10) Uani 1 1 d . . .
C7 C 0.4574(3) 1.0029(3) 0.6582(3) 0.0522(9) Uani 1 1 d . . .
H7 H 0.4294 1.0336 0.5957 0.063 Uiso 1 1 calc R . .
C8 C 0.5000 1.0470(4) 0.7500 0.0585(14) Uani 1 2 d S . .
C9 C 0.5000 1.1454(4) 0.7500 0.0675(16) Uani 1 2 d S . .
C10 C 0.4452(5) 1.2795(4) 0.6660(7) 0.100(2) Uani 1 1 d . . .
H10 H 0.4078 1.3103 0.6099 0.120 Uiso 1 1 calc R . .
C11 C 0.5000 1.3254(6) 0.7500 0.108(3) Uani 1 2 d S . .
H11 H 0.5000 1.3873 0.7500 0.129 Uiso 1 2 calc SR . .

loop_
_atom_site_aniso_label
_atom_site_aniso_U_11
_atom_site_aniso_U_22
_atom_site_aniso_U_33
_atom_site_aniso_U_23
_atom_site_aniso_U_13
_atom_site_aniso_U_12
Ni1 0.0719(6) 0.0444(5) 0.0729(6) 0.000 0.0036(4) 0.000
O1 0.183(7) 0.059(3) 0.161(7) 0.000 0.022(6) 0.000
O2 0.092(3) 0.111(4) 0.113(3) -0.011(2) 0.016(2) 0.026(2)
O3 0.204(8) 0.171(7) 0.170(6) 0.013(6) 0.016(6) 0.015(6)
O4 0.155(5) 0.133(5) 0.206(7) 0.047(5) 0.055(5) 0.013(4)
O5 0.218(7) 0.178(7) 0.141(5) 0.018(5) 0.072(5) 0.012(6)
O6 0.362(14) 0.235(11) 0.205(8) -0.013(8) 0.088(9) 0.149(11)
O7 1.18(11) 0.243(19) 0.76(7) -0.07(3) 0.62(8) 0.10(3)
N1 0.065(2) 0.063(3) 0.072(3) -0.0096(19) 0.0046(19) -0.0046(17)
N2 0.060(3) 0.052(3) 0.060(3) 0.000 0.000(2) 0.000
N3 0.101(3) 0.068(3) 0.111(4) 0.008(3) 0.029(3) 0.010(2)
N4 0.154(7) 0.116(5) 0.120(6) 0.028(5) 0.026(5) 0.045(5)
C1 0.084(3) 0.079(3) 0.081(3) -0.025(3) 0.012(3) -0.011(3)
C2 0.074(3) 0.113(5) 0.072(3) -0.036(3) 0.010(3) -0.018(3)
C3 0.076(3) 0.119(5) 0.065(3) -0.011(3) -0.002(2) -0.001(3)
C4 0.068(3) 0.089(4) 0.061(3) -0.002(2) 0.001(2) 0.002(2)
C5 0.060(2) 0.063(3) 0.058(2) -0.002(2) 0.0063(19) -0.0020(19)
C6 0.054(2) 0.060(2) 0.058(2) 0.001(2) 0.0020(17) -0.0015(18)
C7 0.057(2) 0.049(2) 0.047(2) 0.0057(18) -0.0020(16) 0.0018(17)
C8 0.053(3) 0.058(3) 0.064(3) 0.000 0.006(3) 0.000
C9 0.075(4) 0.054(3) 0.074(4) 0.000 0.016(3) 0.000
C10 0.124(5) 0.058(3) 0.126(5) 0.012(3) 0.044(4) 0.012(3)
C11 0.143(8) 0.047(4) 0.146(9) 0.000 0.064(7) 0.000

loop_
_atom_type_symbol
_atom_type_description
_atom_type_scat_dispersion_real
_atom_type_scat_dispersion_imag
_atom_type_scat_source
C C 0.0033 0.0016 'International Tables Vol C Tables 4.2.6.8 and 6.1.1.4'
H H 0.0000 0.0000 'International Tables Vol C Tables 4.2.6.8 and 6.1.1.4'
N N 0.0061 0.0033 'International Tables Vol C Tables 4.2.6.8 and 6.1.1.4'
O O 0.0106 0.0060 'International Tables Vol C Tables 4.2.6.8 and 6.1.1.4'
Zn Zn 0.2839 1.4301 'International Tables Vol C Tables 4.2.6.8 and 6.1.1.4'
Ni Ni 0.3393 1.1124 'International Tables Vol C Tables 4.2.6.8 and 6.1.1.4'

loop_
_geom_angle_atom_site_label_1
_geom_angle_atom_site_label_2
_geom_angle_atom_site_label_3
_geom_angle
_geom_angle_site_symmetry_1
_geom_angle_site_symmetry_3
O1 Ni1 N2 180.000(1) . .
O1 Ni1 O2 88.11(12) . 2_656
N2 Ni1 O2 91.89(12) . 2_656
O1 Ni1 O2 88.11(11) . .
N2 Ni1 O2 91.89(12) . .
O2 Ni1 O2 176.2(2) 2_656 .
O1 Ni1 N1 104.74(10) . 2_656
N2 Ni1 N1 75.26(10) . 2_656
O2 Ni1 N1 90.95(17) 2_656 2_656
O2 Ni1 N1 90.01(17) . 2_656
O1 Ni1 N1 104.74(10) . .
N2 Ni1 N1 75.26(10) . .
O2 Ni1 N1 90.01(17) 2_656 .
O2 Ni1 N1 90.95(17) . .
N1 Ni1 N1 150.5(2) 2_656 .
C5 N1 C1 118.4(5) . .
C5 N1 Ni1 114.5(3) . .
C1 N1 Ni1 127.0(4) . .
C6 N2 C6 120.6(5) 2_656 .
C6 N2 Ni1 119.7(3) 2_656 .
C6 N2 Ni1 119.7(3) . .
C9 N3 C10 118.9(6) . .
O5 N4 O4 125.7(11) . .
O5 N4 O3 119.7(10) . .
O4 N4 O3 114.6(8) . .
N1 C1 C2 121.9(6) . .
C3 C2 C1 119.0(5) . .
C4 C3 C2 119.6(5) . .
C3 C4 C5 118.2(5) . .
N1 C5 C4 122.9(4) . .
N1 C5 C6 115.4(4) . .
C4 C5 C6 121.8(4) . .
N2 C6 C7 121.1(4) . .
N2 C6 C5 115.1(4) . .
C7 C6 C5 123.8(4) . .
C6 C7 C8 117.5(4) . .
C7 C8 C7 122.0(5) . 2_656
C7 C8 C9 119.0(3) . .
C7 C8 C9 119.0(3) 2_656 .
N3 C9 N3 122.8(7) 2_656 .
N3 C9 C8 118.6(3) 2_656 .
N3 C9 C8 118.6(3) . .
N3 C10 C11 119.6(7) . .
C10 C11 C10 120.2(8) . 2_656

loop_
_geom_bond_atom_site_label_1
_geom_bond_atom_site_label_2
_geom_bond_distance
_geom_bond_site_symmetry_2
Ni1 O1 2.009(6) .
Ni1 N2 2.065(5) .
Ni1 O2 2.151(4) 2_656
Ni1 O2 2.151(4) .
Ni1 N1 2.209(4) 2_656
Ni1 N1 2.209(4) .
O3 N4 1.313(10) .
O4 N4 1.227(9) .
O5 N4 1.176(8) .
N1 C5 1.334(6) .
N1 C1 1.343(7) .
N2 C6 1.335(5) 2_656
N2 C6 1.335(5) .
N3 C9 1.356(6) .
N3 C10 1.364(8) .
C1 C2 1.383(9) .
C2 C3 1.376(9) .
C3 C4 1.374(7) .
C4 C5 1.386(6) .
C5 C6 1.473(6) .
C6 C7 1.354(6) .
C7 C8 1.366(5) .
C8 C7 1.366(5) 2_656
C8 C9 1.478(9) .
C9 N3 1.356(6) 2_656
C10 C11 1.381(8) .
C11 C10 1.381(8) 2_656
